data_7006018
loop_
_publ_author_name
'Izod, Keith'
'Wills, Corinne'
'Clegg, William'
'Harrington, Ross W.'

_publ_section_title
;
 Alkali metal complexes of a phosphine-borane-stabilised carbanion:
 influence of co-ligands on structure.
;
_journal_issue 33
_journal_name_full 'Dalton transactions (Cambridge, England : 2003)'
_journal_page_first 3669
_journal_page_last 3675
_journal_paper_doi 10.1039/b708279g
_journal_year 2007
_chemical_formula_moiety 'C25 H59 B K O8 P Si2'
_chemical_formula_sum 'C25 H59 B K O8 P Si2'
_chemical_formula_weight 624.78
_chemical_name_systematic
;
?
;
_space_group_IT_number 19
_symmetry_cell_setting orthorhombic
_symmetry_space_group_name_Hall 'P 2ac 2ab'
_symmetry_space_group_name_H-M 'P 21 21 21'
_atom_sites_solution_hydrogens geom
_atom_sites_solution_primary direct
_atom_sites_solution_secondary difmap
_audit_creation_method SHELXL-97
_cell_angle_alpha 90.00
_cell_angle_beta 90.00
_cell_angle_gamma 90.00
_cell_formula_units_Z 4
_cell_length_a 12.526(8)
_cell_length_b 15.475(9)
_cell_length_c 18.411(11)
_cell_measurement_reflns_used 994
_cell_measurement_temperature 120(2)
_cell_measurement_theta_max 25.55
_cell_measurement_theta_min 3.50
_cell_volume 3569(4)
_computing_cell_refinement 'Bruker SAINT'
_computing_data_collection 'Bruker APEX2'
_computing_data_reduction 'Bruker SAINT'
_computing_molecular_graphics 'Bruker SHELXTL'
_computing_publication_material 'Bruker SHELXTL and local programs'
_computing_structure_refinement 'Bruker SHELXTL'
_computing_structure_solution 'Bruker SHELXTL'
_diffrn_ambient_temperature 120(2)
_diffrn_measured_fraction_theta_full 0.989
_diffrn_measured_fraction_theta_max 0.989
_diffrn_measurement_device_type 'Bruker APEX2 CCD diffractometer'
_diffrn_measurement_method 'thin-slice \w scans'
_diffrn_radiation_monochromator 'silicon 111'
_diffrn_radiation_source 'Daresbury SRS station 9.8'
_diffrn_radiation_type synchrotron
_diffrn_radiation_wavelength 0.6905
_diffrn_reflns_av_R_equivalents 0.0894
_diffrn_reflns_av_sigmaI/netI 0.0840
_diffrn_reflns_limit_h_max 13
_diffrn_reflns_limit_h_min -13
_diffrn_reflns_limit_k_max 17
_diffrn_reflns_limit_k_min -17
_diffrn_reflns_limit_l_max 20
_diffrn_reflns_limit_l_min -20
_diffrn_reflns_number 21325
_diffrn_reflns_theta_full 22.56
_diffrn_reflns_theta_max 22.56
_diffrn_reflns_theta_min 3.47
_diffrn_standards_decay_% 5
_diffrn_standards_number 0
_exptl_absorpt_coefficient_mu 0.299
_exptl_absorpt_correction_T_max 0.985
_exptl_absorpt_correction_T_min 0.971
_exptl_absorpt_correction_type multi-scan
_exptl_absorpt_process_details SADABS
_exptl_crystal_colour colourless
_exptl_crystal_density_diffrn 1.163
_exptl_crystal_density_method 'not measured'
_exptl_crystal_description block
_exptl_crystal_F_000 1360
_exptl_crystal_size_max 0.10
_exptl_crystal_size_mid 0.08
_exptl_crystal_size_min 0.05
_refine_diff_density_max 0.723
_refine_diff_density_min -0.522
_refine_diff_density_rms 0.086
_refine_ls_abs_structure_details 'Flack H D (1983), Acta Cryst. A39, 876-881'
_refine_ls_abs_structure_Flack 0.5(2)
_refine_ls_extinction_method none
_refine_ls_goodness_of_fit_ref 1.078
_refine_ls_hydrogen_treatment constr
_refine_ls_matrix_type full
_refine_ls_number_parameters 461
_refine_ls_number_reflns 5086
_refine_ls_number_restraints 580
_refine_ls_restrained_S_all 1.080
_refine_ls_R_factor_all 0.1193
_refine_ls_R_factor_gt 0.1126
_refine_ls_shift/su_max 0.031
_refine_ls_shift/su_mean 0.004
_refine_ls_structure_factor_coef Fsqd
_refine_ls_weighting_details 'calc w=1/[\s^2^(Fo^2^)+(0.0794P)^2^+15.4087P] where P=(Fo^2^+2Fc^2^)/3'
_refine_ls_weighting_scheme calc
_refine_ls_wR_factor_gt 0.2661
_refine_ls_wR_factor_ref 0.2714
_reflns_number_gt 4632
_reflns_number_total 5086
_reflns_threshold_expression I>2\s(I)
_cod_data_source_file b708279g.txt
_cod_data_source_block ki271_compound_2d
_cod_database_code 7006018

loop_
_symmetry_equiv_pos_as_xyz
'x, y, z'
'-x+1/2, -y, z+1/2'
'x+1/2, -y+1/2, -z'
'-x, y+1/2, -z+1/2'

loop_
_atom_site_label
_atom_site_type_symbol
_atom_site_fract_x
_atom_site_fract_y
_atom_site_fract_z
_atom_site_U_iso_or_equiv
_atom_site_adp_type
_atom_site_occupancy
_atom_site_symmetry_multiplicity
_atom_site_calc_flag
_atom_site_refinement_flags
_atom_site_disorder_assembly
_atom_site_disorder_group
K1 K 0.5060(4) 0.07629(12) 0.68669(10) 0.0956(11) Uani 1 1 d . . .
P1 P 0.4995(2) -0.00517(10) 1.13658(10) 0.0419(5) Uani 1 1 d . . .
Si1 Si 0.4901(3) 0.12516(13) 1.26454(12) 0.0595(7) Uani 1 1 d . . .
Si2 Si 0.4876(3) 0.18567(12) 1.10280(12) 0.0554(7) Uani 1 1 d . . .
C2 C 0.3984(8) -0.0758(7) 1.1746(7) 0.071(3) Uani 1 1 d . . .
H2D H 0.4019 -0.0737 1.2277 0.106 Uiso 1 1 calc R . .
H2E H 0.4110 -0.1352 1.1581 0.106 Uiso 1 1 calc R . .
H2F H 0.3276 -0.0568 1.1584 0.106 Uiso 1 1 calc R . .
C1 C 0.4812(13) 0.0995(5) 1.1683(5) 0.083(4) Uani 1 1 d . . .
B1 B 0.6181(9) -0.0508(10) 1.1719(7) 0.067(3) Uani 1 1 d . . .
H1A H 0.6800 -0.0255 1.1473 0.100 Uiso 1 1 calc R . .
H1B H 0.6175 -0.1134 1.1641 0.100 Uiso 1 1 calc R . .
H1C H 0.6226 -0.0388 1.2241 0.100 Uiso 1 1 calc R . .
C3 C 0.5106(9) -0.0296(5) 1.0329(5) 0.064(2) Uani 1 1 d . . .
H3A H 0.5844 -0.0206 1.0169 0.096 Uiso 1 1 calc R . .
H3B H 0.4631 0.0093 1.0060 0.096 Uiso 1 1 calc R . .
H3C H 0.4898 -0.0896 1.0237 0.096 Uiso 1 1 calc R . .
C4 C 0.6270(10) 0.1831(11) 1.2872(10) 0.111(5) Uani 1 1 d . . .
H4A H 0.6857 0.1517 1.2638 0.167 Uiso 1 1 calc R . .
H4B H 0.6380 0.1835 1.3399 0.167 Uiso 1 1 calc R . .
H4C H 0.6252 0.2426 1.2690 0.167 Uiso 1 1 calc R . .
C5 C 0.3866(11) 0.1908(9) 1.2970(7) 0.095(4) Uani 1 1 d . . .
H5A H 0.3239 0.1551 1.3075 0.142 Uiso 1 1 calc R . .
H5B H 0.3682 0.2340 1.2601 0.142 Uiso 1 1 calc R . .
H5C H 0.4098 0.2201 1.3414 0.142 Uiso 1 1 calc R . .
C6 C 0.4894(17) 0.0320(6) 1.3291(5) 0.120(6) Uani 1 1 d . . .
H6A H 0.4310 -0.0073 1.3166 0.179 Uiso 1 1 calc R . .
H6B H 0.4794 0.0534 1.3788 0.179 Uiso 1 1 calc R . .
H6C H 0.5576 0.0011 1.3259 0.179 Uiso 1 1 calc R . .
C7 C 0.4686(11) 0.2969(5) 1.1466(6) 0.086(4) Uani 1 1 d . . .
H7A H 0.5218 0.3048 1.1851 0.129 Uiso 1 1 calc R . .
H7B H 0.3968 0.3007 1.1675 0.129 Uiso 1 1 calc R . .
H7C H 0.4776 0.3419 1.1097 0.129 Uiso 1 1 calc R . .
C8 C 0.3777(7) 0.1881(7) 1.0380(8) 0.077(4) Uani 1 1 d . . .
H8A H 0.3789 0.1354 1.0084 0.115 Uiso 1 1 calc R . .
H8B H 0.3852 0.2387 1.0063 0.115 Uiso 1 1 calc R . .
H8C H 0.3098 0.1916 1.0642 0.115 Uiso 1 1 calc R . .
C9 C 0.6182(9) 0.1883(8) 1.0475(8) 0.090(4) Uani 1 1 d . . .
H9A H 0.6296 0.1320 1.0244 0.134 Uiso 1 1 calc R . .
H9B H 0.6782 0.2012 1.0799 0.134 Uiso 1 1 calc R . .
H9C H 0.6133 0.2331 1.0100 0.134 Uiso 1 1 calc R . .
O1 O 0.5870(11) -0.0402(7) 0.7926(7) 0.063(3) Uani 0.549(9) 1 d PDU A 1
C10 C 0.5184(16) -0.068(2) 0.8445(14) 0.079(5) Uani 0.549(9) 1 d PDU A 1
H10A H 0.5160 -0.0291 0.8870 0.095 Uiso 0.549(9) 1 calc PR A 1
H10B H 0.5350 -0.1279 0.8607 0.095 Uiso 0.549(9) 1 calc PR A 1
C11 C 0.4158(18) -0.0642(13) 0.7989(16) 0.081(5) Uani 0.549(9) 1 d PDU A 1
H11A H 0.3537 -0.0428 0.8269 0.098 Uiso 0.549(9) 1 calc PR A 1
H11B H 0.3983 -0.1199 0.7754 0.098 Uiso 0.549(9) 1 calc PR A 1
O2 O 0.3809(10) 0.0108(8) 0.7833(7) 0.070(3) Uani 0.549(9) 1 d PDU A 1
C12 C 0.329(3) 0.0621(13) 0.8369(14) 0.086(5) Uani 0.549(9) 1 d PDU A 1
H12A H 0.3674 0.0593 0.8839 0.103 Uiso 0.549(9) 1 calc PR A 1
H12B H 0.2543 0.0433 0.8442 0.103 Uiso 0.549(9) 1 calc PR A 1
C13 C 0.3340(15) 0.1507(13) 0.8054(15) 0.084(5) Uani 0.549(9) 1 d PDU A 1
H13A H 0.2917 0.1497 0.7600 0.100 Uiso 0.549(9) 1 calc PR A 1
H13B H 0.2963 0.1896 0.8394 0.100 Uiso 0.549(9) 1 calc PR A 1
O3 O 0.4293(11) 0.1887(8) 0.7893(9) 0.080(4) Uani 0.549(9) 1 d PDU A 1
C14 C 0.5064(18) 0.226(2) 0.8382(16) 0.085(5) Uani 0.549(9) 1 d PDU A 1
H14A H 0.4913 0.2885 0.8456 0.102 Uiso 0.549(9) 1 calc PR A 1
H14B H 0.5042 0.1968 0.8859 0.102 Uiso 0.549(9) 1 calc PR A 1
C15 C 0.6013(15) 0.2156(10) 0.8071(14) 0.078(4) Uani 0.549(9) 1 d PDU A 1
H15A H 0.6538 0.2462 0.8380 0.094 Uiso 0.549(9) 1 calc PR A 1
H15B H 0.5989 0.2472 0.7603 0.094 Uiso 0.549(9) 1 calc PR A 1
O4 O 0.6454(12) 0.1326(9) 0.7919(9) 0.077(4) Uani 0.549(9) 1 d PDU A 1
C16 C 0.670(2) 0.0808(12) 0.8561(12) 0.084(5) Uani 0.549(9) 1 d PDU A 1
H16A H 0.7371 0.1004 0.8796 0.101 Uiso 0.549(9) 1 calc PR A 1
H16B H 0.6114 0.0827 0.8920 0.101 Uiso 0.549(9) 1 calc PR A 1
C17 C 0.6820(15) -0.0043(12) 0.8255(13) 0.085(4) Uani 0.549(9) 1 d PDU A 1
H17A H 0.7061 -0.0440 0.8643 0.102 Uiso 0.549(9) 1 calc PR A 1
H17B H 0.7390 -0.0022 0.7883 0.102 Uiso 0.549(9) 1 calc PR A 1
O1A O 0.4802(14) -0.0803(16) 0.8357(11) 0.078(4) Uani 0.451(9) 1 d PDU A 2
C10A C 0.4148(17) -0.0617(15) 0.7794(15) 0.071(6) Uani 0.451(9) 1 d PDU A 2
H10C H 0.3891 -0.1155 0.7561 0.085 Uiso 0.451(9) 1 calc PR A 2
H10D H 0.4528 -0.0266 0.7426 0.085 Uiso 0.451(9) 1 calc PR A 2
C11A C 0.3238(14) -0.0123(14) 0.8106(14) 0.076(5) Uani 0.451(9) 1 d PDU A 2
H11C H 0.3286 0.0061 0.8620 0.091 Uiso 0.451(9) 1 calc PR A 2
H11D H 0.2510 -0.0258 0.7931 0.091 Uiso 0.451(9) 1 calc PR A 2
O2A O 0.335(3) 0.0839(15) 0.8540(14) 0.103(7) Uani 0.451(9) 1 d PDU A 2
C12A C 0.3469(15) 0.1323(12) 0.7870(13) 0.058(5) Uani 0.451(9) 1 d PDU A 2
H12C H 0.2781 0.1396 0.7613 0.070 Uiso 0.451(9) 1 calc PR A 2
H12D H 0.4001 0.1058 0.7539 0.070 Uiso 0.451(9) 1 calc PR A 2
C13A C 0.3859(15) 0.2146(13) 0.8191(15) 0.069(4) Uani 0.451(9) 1 d PDU A 2
H13C H 0.3812 0.2609 0.7821 0.083 Uiso 0.451(9) 1 calc PR A 2
H13D H 0.3390 0.2309 0.8601 0.083 Uiso 0.451(9) 1 calc PR A 2
O3A O 0.4963(16) 0.2083(16) 0.8451(13) 0.087(5) Uani 0.451(9) 1 d PDU A 2
C14A C 0.5728(14) 0.1894(12) 0.7896(15) 0.067(5) Uani 0.451(9) 1 d PDU A 2
H14C H 0.5383 0.1536 0.7518 0.080 Uiso 0.451(9) 1 calc PR A 2
H14D H 0.5956 0.2442 0.7666 0.080 Uiso 0.451(9) 1 calc PR A 2
C15A C 0.6597(17) 0.1476(14) 0.815(2) 0.084(5) Uani 0.451(9) 1 d PDU A 2
H15C H 0.6792 0.1744 0.8617 0.100 Uiso 0.451(9) 1 calc PR A 2
H15D H 0.7190 0.1597 0.7806 0.100 Uiso 0.451(9) 1 calc PR A 2
O4A O 0.6569(15) 0.0551(11) 0.8259(13) 0.098(5) Uani 0.451(9) 1 d PDU A 2
C16A C 0.6413(17) -0.0106(13) 0.7759(13) 0.078(5) Uani 0.451(9) 1 d PDU A 2
H16C H 0.7107 -0.0293 0.7556 0.094 Uiso 0.451(9) 1 calc PR A 2
H16D H 0.5959 0.0102 0.7356 0.094 Uiso 0.451(9) 1 calc PR A 2
C17A C 0.5910(15) -0.0807(13) 0.8116(15) 0.074(5) Uani 0.451(9) 1 d PDU A 2
H17C H 0.6347 -0.0932 0.8552 0.089 Uiso 0.451(9) 1 calc PR A 2
H17D H 0.5988 -0.1312 0.7791 0.089 Uiso 0.451(9) 1 calc PR A 2
O5 O 0.5001(7) 0.2043(3) 0.5802(3) 0.0751(16) Uani 1 1 d DU A .
C18 C 0.5653(10) 0.2053(7) 0.5229(7) 0.090(3) Uani 1 1 d DU . .
H18A H 0.5823 0.2651 0.5077 0.108 Uiso 1 1 calc R A .
H18B H 0.5340 0.1737 0.4812 0.108 Uiso 1 1 calc R . .
C19 C 0.6617(10) 0.1601(9) 0.5517(10) 0.115(4) Uani 1 1 d DU A .
H19A H 0.7135 0.1548 0.5113 0.138 Uiso 1 1 calc R . .
H19B H 0.6946 0.1982 0.5886 0.138 Uiso 1 1 calc R . .
O6 O 0.6499(5) 0.0802(5) 0.5820(6) 0.082(2) Uani 1 1 d DU A .
C20 C 0.6595(9) 0.0158(8) 0.5295(8) 0.092(3) Uani 1 1 d DU . .
H20A H 0.7351 0.0081 0.5152 0.111 Uiso 1 1 calc R A .
H20B H 0.6173 0.0306 0.4858 0.111 Uiso 1 1 calc R . .
C21 C 0.6178(10) -0.0639(7) 0.5638(8) 0.094(3) Uani 1 1 d DU A .
H21A H 0.6234 -0.1119 0.5285 0.113 Uiso 1 1 calc R . .
H21B H 0.6636 -0.0785 0.6059 0.113 Uiso 1 1 calc R . .
O7 O 0.5094(7) -0.0582(3) 0.5882(3) 0.0748(17) Uani 1 1 d DU A .
C22 C 0.4285(11) -0.0600(7) 0.5346(8) 0.100(4) Uani 1 1 d DU . .
H22A H 0.4536 -0.0309 0.4899 0.121 Uiso 1 1 calc R A .
H22B H 0.4101 -0.1206 0.5224 0.121 Uiso 1 1 calc R . .
C23 C 0.3411(9) -0.0185(9) 0.5615(10) 0.112(4) Uani 1 1 d DU A .
H23A H 0.3148 -0.0530 0.6031 0.134 Uiso 1 1 calc R . .
H23B H 0.2852 -0.0209 0.5236 0.134 Uiso 1 1 calc R . .
O8 O 0.3479(5) 0.0696(5) 0.5854(6) 0.090(3) Uani 1 1 d DU A .
C24 C 0.3396(10) 0.1344(10) 0.5308(9) 0.122(5) Uani 1 1 d DU . .
H24A H 0.3752 0.1149 0.4857 0.147 Uiso 1 1 calc R A .
H24B H 0.2636 0.1461 0.5197 0.147 Uiso 1 1 calc R . .
C25 C 0.3897(10) 0.2105(7) 0.5574(8) 0.103(4) Uani 1 1 d DU A .
H25A H 0.3475 0.2317 0.5992 0.124 Uiso 1 1 calc R . .
H25B H 0.3853 0.2551 0.5190 0.124 Uiso 1 1 calc R . .

loop_
_atom_site_aniso_label
_atom_site_aniso_U_11
_atom_site_aniso_U_22
_atom_site_aniso_U_33
_atom_site_aniso_U_23
_atom_site_aniso_U_13
_atom_site_aniso_U_12
K1 0.203(3) 0.0420(10) 0.0420(10) 0.0010(7) -0.009(2) 0.033(2)
P1 0.0505(10) 0.0243(8) 0.0508(10) -0.0019(7) -0.0032(12) -0.0119(11)
Si1 0.100(2) 0.0287(10) 0.0497(12) -0.0032(9) -0.0042(17) -0.0051(15)
Si2 0.0922(19) 0.0237(10) 0.0504(12) 0.0038(8) -0.0060(16) -0.0080(14)
C2 0.071(7) 0.059(7) 0.082(8) -0.002(5) -0.008(6) -0.040(5)
C1 0.174(13) 0.014(3) 0.060(5) 0.000(3) -0.026(8) 0.011(6)
B1 0.060(7) 0.093(10) 0.048(7) -0.005(6) -0.006(5) 0.006(7)
C3 0.078(6) 0.037(4) 0.077(6) -0.002(4) -0.005(6) -0.009(5)
C4 0.064(7) 0.123(12) 0.147(14) 0.009(12) -0.015(8) -0.006(8)
C5 0.131(11) 0.101(10) 0.052(7) 0.012(7) 0.033(7) -0.025(9)
C6 0.261(19) 0.047(5) 0.051(5) 0.004(4) -0.060(11) 0.020(10)
C7 0.157(12) 0.026(4) 0.074(6) 0.006(4) -0.032(7) -0.006(6)
C8 0.036(5) 0.045(6) 0.149(12) 0.027(7) -0.005(6) -0.003(5)
C9 0.069(7) 0.055(7) 0.145(13) 0.033(8) -0.013(7) -0.014(6)
O1 0.113(7) 0.028(6) 0.048(7) 0.011(5) 0.016(6) 0.015(6)
C10 0.090(10) 0.075(10) 0.072(10) 0.028(9) -0.008(8) 0.010(10)
C11 0.101(8) 0.084(10) 0.059(11) -0.033(9) -0.025(9) 0.004(9)
O2 0.085(8) 0.067(7) 0.058(7) 0.000(6) -0.024(6) -0.048(6)
C12 0.083(10) 0.068(9) 0.107(11) -0.015(8) -0.026(9) -0.019(8)
C13 0.069(8) 0.077(8) 0.105(12) 0.008(9) -0.039(9) 0.001(8)
O3 0.089(7) 0.057(7) 0.093(8) -0.001(6) -0.020(7) 0.001(6)
C14 0.080(8) 0.063(10) 0.112(10) -0.009(8) -0.006(8) -0.013(8)
C15 0.087(8) 0.058(8) 0.089(10) 0.010(8) 0.020(8) -0.010(8)
O4 0.085(8) 0.063(7) 0.084(9) 0.023(7) 0.021(7) -0.005(6)
C16 0.086(10) 0.072(9) 0.095(11) 0.009(8) -0.026(10) -0.007(8)
C17 0.098(9) 0.062(8) 0.095(11) 0.020(8) 0.023(8) 0.012(8)
O1A 0.090(8) 0.072(9) 0.073(8) 0.015(7) -0.004(8) 0.002(8)
C10A 0.089(9) 0.083(11) 0.040(11) -0.016(9) -0.012(8) -0.002(9)
C11A 0.083(10) 0.071(10) 0.073(11) -0.026(9) -0.014(9) -0.003(9)
O2A 0.099(12) 0.093(12) 0.118(13) -0.015(10) 0.024(13) -0.027(11)
C12A 0.053(9) 0.043(9) 0.080(10) -0.033(7) -0.020(8) 0.019(7)
C13A 0.060(7) 0.053(8) 0.095(11) -0.031(8) 0.005(8) 0.009(8)
O3A 0.082(7) 0.067(10) 0.113(9) -0.023(8) -0.008(7) -0.019(8)
C14A 0.051(8) 0.052(9) 0.098(11) 0.024(9) 0.010(8) -0.021(7)
C15A 0.076(9) 0.069(8) 0.106(12) 0.038(9) 0.015(9) -0.006(8)
O4A 0.102(10) 0.069(8) 0.124(11) 0.023(8) 0.009(10) 0.013(8)
C16A 0.092(11) 0.065(9) 0.077(12) 0.030(8) 0.020(10) 0.020(9)
C17A 0.089(8) 0.060(9) 0.073(11) 0.034(9) 0.001(8) 0.023(9)
O5 0.121(5) 0.030(3) 0.075(4) 0.001(2) 0.007(5) -0.003(4)
C18 0.136(8) 0.049(6) 0.086(7) 0.014(5) 0.032(6) 0.001(6)
C19 0.098(7) 0.096(7) 0.151(11) 0.033(7) 0.015(8) -0.017(6)
O6 0.044(4) 0.056(4) 0.147(8) -0.008(4) -0.019(4) -0.002(3)
C20 0.071(6) 0.087(6) 0.118(9) 0.006(6) 0.016(6) 0.018(6)
C21 0.117(7) 0.047(5) 0.119(9) -0.001(6) 0.007(7) 0.030(6)
O7 0.110(5) 0.032(3) 0.083(4) -0.006(3) -0.012(5) 0.019(4)
C22 0.135(8) 0.044(6) 0.122(9) -0.029(6) -0.036(7) -0.021(6)
C23 0.076(6) 0.102(7) 0.158(11) -0.015(8) -0.011(7) -0.038(6)
O8 0.037(4) 0.086(5) 0.145(8) 0.018(5) 0.024(4) -0.009(4)
C24 0.070(7) 0.129(8) 0.167(12) 0.056(8) -0.026(8) -0.025(7)
C25 0.124(7) 0.057(6) 0.129(10) 0.015(6) -0.024(7) 0.045(6)

loop_
_atom_type_symbol
_atom_type_description
_atom_type_scat_dispersion_real
_atom_type_scat_dispersion_imag
_atom_type_scat_source
C C 0.0033 0.0016 'International Tables Vol C Tables 4.2.6.8 and 6.1.1.4'
H H 0.0000 0.0000 'International Tables Vol C Tables 4.2.6.8 and 6.1.1.4'
B B 0.0013 0.0007 'International Tables Vol C Tables 4.2.6.8 and 6.1.1.4'
O O 0.0106 0.0060 'International Tables Vol C Tables 4.2.6.8 and 6.1.1.4'
Si Si 0.0817 0.0704 'International Tables Vol C Tables 4.2.6.8 and 6.1.1.4'
P P 0.1023 0.0942 'International Tables Vol C Tables 4.2.6.8 and 6.1.1.4'
K K 0.2009 0.2494 'International Tables Vol C Tables 4.2.6.8 and 6.1.1.4'

loop_
_geom_angle_atom_site_label_1
_geom_angle_atom_site_label_2
_geom_angle_atom_site_label_3
_geom_angle
_geom_angle_site_symmetry_1
_geom_angle_site_symmetry_3
_geom_angle_publ_flag
O1 K1 O2 59.7(4) . . ?
O1 K1 O3 93.2(4) . . ?
O1 K1 O4 59.4(4) . . ?
O1 K1 O5 160.4(4) . . ?
O1 K1 O6 105.7(4) . . ?
O1 K1 O7 88.1(3) . . ?
O1 K1 O8 134.9(3) . . ?
O2 K1 O3 64.0(4) . . ?
O2 K1 O4 91.4(4) . . ?
O2 K1 O5 138.4(4) . . ?
O2 K1 O6 158.1(3) . . ?
O2 K1 O7 99.6(3) . . ?
O2 K1 O8 90.9(3) . . ?
O3 K1 O4 62.4(4) . . ?
O3 K1 O5 91.4(3) . . ?
O3 K1 O6 136.7(3) . . ?
O3 K1 O7 159.5(4) . . ?
O3 K1 O8 104.0(4) . . ?
O4 K1 O5 106.7(4) . . ?
O4 K1 O6 94.2(4) . . ?
O4 K1 O7 133.8(4) . . ?
O4 K1 O8 163.1(3) . . ?
O5 K1 O6 59.2(2) . . ?
O5 K1 O7 94.24(18) . . ?
O5 K1 O8 61.7(2) . . ?
O6 K1 O7 61.8(2) . . ?
O6 K1 O8 89.9(2) . . ?
O7 K1 O8 62.1(2) . . ?
C2 P1 C1 109.9(6) . . ?
C2 P1 B1 101.8(6) . . ?
C2 P1 C3 108.1(5) . . ?
C1 P1 B1 111.1(7) . . ?
C1 P1 C3 121.3(4) . . ?
B1 P1 C3 102.9(5) . . ?
C1 Si1 C4 110.9(7) . . ?
C1 Si1 C5 114.4(6) . . ?
C1 Si1 C6 116.8(4) . . ?
C4 Si1 C5 107.9(6) . . ?
C4 Si1 C6 102.7(7) . . ?
C5 Si1 C6 103.1(7) . . ?
C1 Si2 C7 112.2(4) . . ?
C1 Si2 C8 114.9(6) . . ?
C1 Si2 C9 114.0(6) . . ?
C7 Si2 C8 99.4(5) . . ?
C7 Si2 C9 108.0(6) . . ?
C8 Si2 C9 107.1(5) . . ?
P1 C2 H2D 109.5 . . ?
P1 C2 H2E 109.5 . . ?
P1 C2 H2F 109.5 . . ?
H2D C2 H2E 109.5 . . ?
H2D C2 H2F 109.5 . . ?
H2E C2 H2F 109.5 . . ?
P1 C1 Si1 121.6(5) . . ?
P1 C1 Si2 117.4(5) . . ?
Si1 C1 Si2 119.2(4) . . ?
P1 B1 H1A 109.5 . . ?
P1 B1 H1B 109.5 . . ?
P1 B1 H1C 109.5 . . ?
H1A B1 H1B 109.5 . . ?
H1A B1 H1C 109.5 . . ?
H1B B1 H1C 109.5 . . ?
P1 C3 H3A 109.5 . . ?
P1 C3 H3B 109.5 . . ?
P1 C3 H3C 109.5 . . ?
H3A C3 H3B 109.5 . . ?
H3A C3 H3C 109.5 . . ?
H3B C3 H3C 109.5 . . ?
Si1 C4 H4A 109.5 . . ?
Si1 C4 H4B 109.5 . . ?
Si1 C4 H4C 109.5 . . ?
H4A C4 H4B 109.5 . . ?
H4A C4 H4C 109.5 . . ?
H4B C4 H4C 109.5 . . ?
Si1 C5 H5A 109.5 . . ?
Si1 C5 H5B 109.5 . . ?
Si1 C5 H5C 109.5 . . ?
H5A C5 H5B 109.5 . . ?
H5A C5 H5C 109.5 . . ?
H5B C5 H5C 109.5 . . ?
Si1 C6 H6A 109.5 . . ?
Si1 C6 H6B 109.5 . . ?
Si1 C6 H6C 109.5 . . ?
H6A C6 H6B 109.5 . . ?
H6A C6 H6C 109.5 . . ?
H6B C6 H6C 109.5 . . ?
Si2 C7 H7A 109.5 . . ?
Si2 C7 H7B 109.5 . . ?
Si2 C7 H7C 109.5 . . ?
H7A C7 H7B 109.5 . . ?
H7A C7 H7C 109.5 . . ?
H7B C7 H7C 109.5 . . ?
Si2 C8 H8A 109.5 . . ?
Si2 C8 H8B 109.5 . . ?
Si2 C8 H8C 109.5 . . ?
H8A C8 H8B 109.5 . . ?
H8A C8 H8C 109.5 . . ?
H8B C8 H8C 109.5 . . ?
Si2 C9 H9A 109.5 . . ?
Si2 C9 H9B 109.5 . . ?
Si2 C9 H9C 109.5 . . ?
H9A C9 H9B 109.5 . . ?
H9A C9 H9C 109.5 . . ?
H9B C9 H9C 109.5 . . ?
K1 O1 C10 117.4(13) . . ?
K1 O1 C17 109.7(10) . . ?
C10 O1 C17 110.4(16) . . ?
O1 C10 H10A 112.3 . . ?
O1 C10 H10B 112.3 . . ?
O1 C10 C11 97.5(15) . . ?
H10A C10 H10B 109.9 . . ?
H10A C10 C11 112.3 . . ?
H10B C10 C11 112.3 . . ?
C10 C11 H11A 112.8 . . ?
C10 C11 H11B 112.7 . . ?
H11A C11 H11B 110.2 . . ?
K1 O2 C12 122.5(11) . . ?
O2 C12 H12A 111.2 . . ?
O2 C12 H12B 111.2 . . ?
O2 C12 C13 102.8(16) . . ?
H12A C12 H12B 109.1 . . ?
H12A C12 C13 111.2 . . ?
H12B C12 C13 111.2 . . ?
C12 C13 H13A 107.0 . . ?
C12 C13 H13B 107.0 . . ?
C12 C13 O3 121.2(19) . . ?
H13A C13 H13B 106.8 . . ?
H13A C13 O3 107.0 . . ?
H13B C13 O3 107.0 . . ?
K1 O3 C13 100.5(13) . . ?
K1 O3 C14 116.8(12) . . ?
C13 O3 C14 128.6(18) . . ?
O3 C14 H14A 110.5 . . ?
O3 C14 H14B 110.5 . . ?
O3 C14 C15 106.2(17) . . ?
H14A C14 H14B 108.7 . . ?
H14A C14 C15 110.5 . . ?
H14B C14 C15 110.5 . . ?
C14 C15 H15A 106.6 . . ?
C14 C15 H15B 106.6 . . ?
C14 C15 O4 122.9(18) . . ?
H15A C15 H15B 106.6 . . ?
H15A C15 O4 106.6 . . ?
H15B C15 O4 106.6 . . ?
K1 O4 C15 100.2(12) . . ?
K1 O4 C16 122.1(12) . . ?
C15 O4 C16 114.7(16) . . ?
O4 C16 H16A 111.4 . . ?
O4 C16 H16B 111.4 . . ?
O4 C16 C17 101.9(16) . . ?
H16A C16 H16B 109.3 . . ?
H16A C16 C17 111.4 . . ?
H16B C16 C17 111.4 . . ?
O1 C17 C16 115.6(16) . . ?
O1 C17 H17A 108.4 . . ?
O1 C17 H17B 108.4 . . ?
C16 C17 H17A 108.4 . . ?
C16 C17 H17B 108.4 . . ?
H17A C17 H17B 107.4 . . ?
C10A O1A C17A 110.2(16) . . ?
O1A C10A H10C 110.5 . . ?
O1A C10A H10D 110.5 . . ?
O1A C10A C11A 106.1(18) . . ?
H10C C10A H10D 108.7 . . ?
H10C C10A C11A 110.5 . . ?
H10D C10A C11A 110.5 . . ?
C10A C11A H11C 118.1 . . ?
C10A C11A H11D 118.1 . . ?
H11C C11A H11D 115.3 . . ?
O2A C12A H12C 112.2 . . ?
O2A C12A H12D 112.2 . . ?
O2A C12A C13A 97.9(17) . . ?
H12C C12A H12D 109.8 . . ?
H12C C12A C13A 112.2 . . ?
H12D C12A C13A 112.2 . . ?
C12A C13A H13C 109.1 . . ?
C12A C13A H13D 109.1 . . ?
C12A C13A O3A 112.5(16) . . ?
H13C C13A H13D 107.8 . . ?
H13C C13A O3A 109.1 . . ?
H13D C13A O3A 109.1 . . ?
C13A O3A C14A 114.3(17) . . ?
O3A C14A H14C 108.9 . . ?
O3A C14A H14D 108.9 . . ?
O3A C14A C15A 113(2) . . ?
H14C C14A H14D 107.8 . . ?
H14C C14A C15A 108.9 . . ?
H14D C14A C15A 108.9 . . ?
C14A C15A H15C 107.2 . . ?
C14A C15A H15D 107.2 . . ?
C14A C15A O4A 120.3(17) . . ?
H15C C15A H15D 106.9 . . ?
H15C C15A O4A 107.3 . . ?
H15D C15A O4A 107.3 . . ?
K1 O4A C15A 78.4(14) . . ?
K1 O4A C16A 57.3(11) . . ?
C15A O4A C16A 129(2) . . ?
O4A C16A H16C 110.0 . . ?
O4A C16A H16D 110.0 . . ?
O4A C16A C17A 108.4(18) . . ?
H16C C16A H16D 108.4 . . ?
H16C C16A C17A 110.0 . . ?
H16D C16A C17A 110.0 . . ?
O1A C17A C16A 124.1(17) . . ?
O1A C17A H17C 106.3 . . ?
O1A C17A H17D 106.3 . . ?
C16A C17A H17C 106.3 . . ?
C16A C17A H17D 106.3 . . ?
H17C C17A H17D 106.4 . . ?
K1 O5 C18 123.2(6) . . ?
K1 O5 C25 106.0(6) . . ?
C18 O5 C25 110.8(10) . . ?
O5 C18 H18A 111.4 . . ?
O5 C18 H18B 111.4 . . ?
O5 C18 C19 102.0(10) . . ?
H18A C18 H18B 109.2 . . ?
H18A C18 C19 111.4 . . ?
H18B C18 C19 111.4 . . ?
C18 C19 H19A 107.6 . . ?
C18 C19 H19B 107.6 . . ?
C18 C19 O6 118.8(10) . . ?
H19A C19 H19B 107.0 . . ?
H19A C19 O6 107.6 . . ?
H19B C19 O6 107.6 . . ?
K1 O6 C19 113.2(8) . . ?
K1 O6 C20 123.2(6) . . ?
C19 O6 C20 110.8(12) . . ?
O6 C20 H20A 110.6 . . ?
O6 C20 H20B 110.6 . . ?
O6 C20 C21 105.7(10) . . ?
H20A C20 H20B 108.7 . . ?
H20A C20 C21 110.6 . . ?
H20B C20 C21 110.6 . . ?
C20 C21 H21A 108.6 . . ?
C20 C21 H21B 108.6 . . ?
C20 C21 O7 114.7(9) . . ?
H21A C21 H21B 107.6 . . ?
H21A C21 O7 108.6 . . ?
H21B C21 O7 108.6 . . ?
K1 O7 C21 105.4(7) . . ?
K1 O7 C22 117.5(6) . . ?
C21 O7 C22 117.4(10) . . ?
O7 C22 H22A 110.1 . . ?
O7 C22 H22B 110.1 . . ?
O7 C22 C23 108.2(11) . . ?
H22A C22 H22B 108.4 . . ?
H22A C22 C23 110.1 . . ?
H22B C22 C23 110.1 . . ?
C22 C23 H23A 107.1 . . ?
C22 C23 H23B 107.1 . . ?
C22 C23 O8 120.9(9) . . ?
H23A C23 H23B 106.8 . . ?
H23A C23 O8 107.1 . . ?
H23B C23 O8 107.1 . . ?
K1 O8 C23 106.8(8) . . ?
K1 O8 C24 120.6(7) . . ?
C23 O8 C24 116.7(12) . . ?
O8 C24 H24A 110.1 . . ?
O8 C24 H24B 110.1 . . ?
O8 C24 C25 108.0(12) . . ?
H24A C24 H24B 108.4 . . ?
H24A C24 C25 110.1 . . ?
H24B C24 C25 110.1 . . ?
O5 C25 C24 117.8(9) . . ?
O5 C25 H25A 107.9 . . ?
O5 C25 H25B 107.9 . . ?
C24 C25 H25A 107.9 . . ?
C24 C25 H25B 107.9 . . ?
H25A C25 H25B 107.2 . . ?

loop_
_geom_bond_atom_site_label_1
_geom_bond_atom_site_label_2
_geom_bond_distance
_geom_bond_site_symmetry_2
_geom_bond_publ_flag
K1 O1 2.842(12) . ?
K1 O2 2.577(14) . ?
K1 O3 2.742(16) . ?
K1 O4 2.749(17) . ?
K1 O5 2.788(6) . ?
K1 O6 2.639(10) . ?
K1 O7 2.762(6) . ?
K1 O8 2.723(10) . ?
P1 C2 1.814(10) . ?
P1 C1 1.737(8) . ?
P1 B1 1.769(12) . ?
P1 C3 1.951(9) . ?
Si1 C1 1.819(9) . ?
Si1 C4 1.979(13) . ?
Si1 C5 1.753(14) . ?
Si1 C6 1.869(9) . ?
Si2 C1 1.800(8) . ?
Si2 C7 1.915(9) . ?
Si2 C8 1.823(11) . ?
Si2 C9 1.928(13) . ?
C2 H2D 0.980 . ?
C2 H2E 0.980 . ?
C2 H2F 0.980 . ?
B1 H1A 0.980 . ?
B1 H1B 0.980 . ?
B1 H1C 0.980 . ?
C3 H3A 0.980 . ?
C3 H3B 0.980 . ?
C3 H3C 0.980 . ?
C4 H4A 0.980 . ?
C4 H4B 0.980 . ?
C4 H4C 0.980 . ?
C5 H5A 0.980 . ?
C5 H5B 0.980 . ?
C5 H5C 0.980 . ?
C6 H6A 0.980 . ?
C6 H6B 0.980 . ?
C6 H6C 0.980 . ?
C7 H7A 0.980 . ?
C7 H7B 0.980 . ?
C7 H7C 0.980 . ?
C8 H8A 0.980 . ?
C8 H8B 0.980 . ?
C8 H8C 0.980 . ?
C9 H9A 0.980 . ?
C9 H9B 0.980 . ?
C9 H9C 0.980 . ?
O1 C10 1.358(18) . ?
O1 C17 1.446(18) . ?
C10 H10A 0.990 . ?
C10 H10B 0.990 . ?
C10 C11 1.54(2) . ?
C11 H11A 0.990 . ?
C11 H11B 0.990 . ?
O2 C12 1.42(2) . ?
C12 H12A 0.990 . ?
C12 H12B 0.990 . ?
C12 C13 1.49(2) . ?
C13 H13A 0.990 . ?
C13 H13B 0.990 . ?
C13 O3 1.364(18) . ?
O3 C14 1.442(19) . ?
C14 H14A 0.990 . ?
C14 H14B 0.990 . ?
C14 C15 1.33(2) . ?
C15 H15A 0.990 . ?
C15 H15B 0.990 . ?
C15 O4 1.426(19) . ?
O4 C16 1.463(19) . ?
C16 H16A 0.990 . ?
C16 H16B 0.990 . ?
C16 C17 1.44(2) . ?
C17 H17A 0.990 . ?
C17 H17B 0.990 . ?
O1A C10A 1.352(18) . ?
O1A C17A 1.457(18) . ?
C10A H10C 0.990 . ?
C10A H10D 0.990 . ?
C10A C11A 1.49(2) . ?
C11A H11C 0.990 . ?
C11A H11D 0.990 . ?
O2A C12A 1.45(2) . ?
C12A H12C 0.990 . ?
C12A H12D 0.990 . ?
C12A C13A 1.49(2) . ?
C13A H13C 0.990 . ?
C13A H13D 0.990 . ?
C13A O3A 1.467(19) . ?
O3A C14A 1.430(18) . ?
C14A H14C 0.990 . ?
C14A H14D 0.990 . ?
C14A C15A 1.35(2) . ?
C15A H15C 0.990 . ?
C15A H15D 0.990 . ?
C15A O4A 1.45(2) . ?
O4A C16A 1.38(2) . ?
C16A H16C 0.990 . ?
C16A H16D 0.990 . ?
C16A C17A 1.42(2) . ?
C17A H17C 0.990 . ?
C17A H17D 0.990 . ?
O5 C18 1.334(12) . ?
O5 C25 1.449(13) . ?
C18 H18A 0.990 . ?
C18 H18B 0.990 . ?
C18 C19 1.492(16) . ?
C19 H19A 0.990 . ?
C19 H19B 0.990 . ?
C19 O6 1.365(15) . ?
O6 C20 1.394(14) . ?
C20 H20A 0.990 . ?
C20 H20B 0.990 . ?
C20 C21 1.480(15) . ?
C21 H21A 0.990 . ?
C21 H21B 0.990 . ?
C21 O7 1.432(13) . ?
O7 C22 1.415(13) . ?
C22 H22A 0.990 . ?
C22 H22B 0.990 . ?
C22 C23 1.362(16) . ?
C23 H23A 0.990 . ?
C23 H23B 0.990 . ?
C23 O8 1.434(15) . ?
O8 C24 1.424(15) . ?
C24 H24A 0.990 . ?
C24 H24B 0.990 . ?
C24 C25 1.421(17) . ?
C25 H25A 0.990 . ?
C25 H25B 0.990 . ?
